data_7201853
loop_
_publ_author_name
'Kuan, Fong Sheen'
'Yei Ho, Soo'
'Tadbuppa, Primjira P.'
'Tiekink, Edward R. T.'

_publ_section_title
;
 Electronic and steric control over Au&#x22EF;Au, C--H&#x22EF;O and
 C--H&#x22EF;\p interactions in the crystal structures of mononuclear
 triarylphosphinegold(i) carbonimidothioates: R3PAu[SC(OMe)=NR&#x2032;]
 for R&#x2009;=&#x2009;Ph, o-tol, m-tol or p-tol, and
 R&#x2032;&#x2009;=&#x2009;Ph, o-tol, m-tol, p-tol or C6H4NO2-4
;
_journal_issue 5
_journal_name_full CrystEngComm
_journal_page_first 548
_journal_paper_doi 10.1039/b717198f
_journal_volume 10
_journal_year 2008
_chemical_formula_moiety 'C29 H29 Au N O P S'
_chemical_formula_sum 'C29 H29 Au N O P S'
_chemical_formula_weight 667.53
_chemical_name_systematic
;
?
;
_space_group_IT_number 2
_symmetry_cell_setting triclinic
_symmetry_space_group_name_Hall '-P 1'
_symmetry_space_group_name_H-M 'P -1'
_atom_sites_solution_hydrogens geom
_atom_sites_solution_primary direct
_atom_sites_solution_secondary difmap
_audit_creation_method SHELXL-97
_cell_angle_alpha 74.347(2)
_cell_angle_beta 82.829(3)
_cell_angle_gamma 81.799(3)
_cell_formula_units_Z 2
_cell_length_a 8.8426(10)
_cell_length_b 10.4687(12)
_cell_length_c 15.2214(19)
_cell_measurement_temperature 223(2)
_cell_volume 1337.4(3)
_computing_cell_refinement 'SAINT (Bruker, 2000)'
_computing_data_collection 'SMART (Bruker, 2000)'
_computing_data_reduction 'SHELXTL (Bruker, 2000)'
_computing_molecular_graphics 'ORTEPII (Johnson, 1976)'
_computing_publication_material 'SHEXLTL (Bruker, 2000)'
_computing_structure_refinement 'SHELXL-97 (Sheldrick, 1997)'
_computing_structure_solution 'PATTY in DIRDIF92 (Beurskens et al., 1992)'
_diffrn_ambient_temperature 223(2)
_diffrn_measured_fraction_theta_full 0.979
_diffrn_measured_fraction_theta_max 0.979
_diffrn_measurement_device_type 'Bruker AXS SMART CCD'
_diffrn_measurement_method '\w & \f scans'
_diffrn_radiation_monochromator graphite
_diffrn_radiation_source 'fine-focus sealed tube'
_diffrn_radiation_type MoK\a
_diffrn_radiation_wavelength 0.71069
_diffrn_reflns_av_R_equivalents 0.023
_diffrn_reflns_av_sigmaI/netI 0.047
_diffrn_reflns_limit_h_max 12
_diffrn_reflns_limit_h_min -10
_diffrn_reflns_limit_k_max 14
_diffrn_reflns_limit_k_min -14
_diffrn_reflns_limit_l_max 20
_diffrn_reflns_limit_l_min -21
_diffrn_reflns_number 11172
_diffrn_reflns_theta_full 30.0
_diffrn_reflns_theta_max 30.0
_diffrn_reflns_theta_min 1.4
_diffrn_standards_decay_% 0
_diffrn_standards_number 0
_exptl_absorpt_coefficient_mu 5.660
_exptl_absorpt_correction_T_max 1
_exptl_absorpt_correction_T_min 0.615
_exptl_absorpt_correction_type multi-scan
_exptl_absorpt_process_details '(SADABS, Bruker, 2000 & Blessing, 1995)'
_exptl_crystal_colour colourless
_exptl_crystal_density_diffrn 1.658
_exptl_crystal_density_method 'not measured'
_exptl_crystal_description block
_exptl_crystal_F_000 656
_exptl_crystal_size_max 0.16
_exptl_crystal_size_mid 0.11
_exptl_crystal_size_min 0.08
_refine_diff_density_max 1.51
_refine_diff_density_min -0.98
_refine_diff_density_rms 0.139
_refine_ls_extinction_method none
_refine_ls_goodness_of_fit_ref 1.12
_refine_ls_hydrogen_treatment constr
_refine_ls_matrix_type full
_refine_ls_number_parameters 310
_refine_ls_number_reflns 7635
_refine_ls_number_restraints 0
_refine_ls_restrained_S_all 1.12
_refine_ls_R_factor_all 0.038
_refine_ls_R_factor_gt 0.036
_refine_ls_shift/su_max 0.001
_refine_ls_shift/su_mean 0.000
_refine_ls_structure_factor_coef Fsqd
_refine_ls_weighting_details 'calc w=1/[\s^2^(Fo^2^)+(0.0300P)^2^+1.6227P] where P=(Fo^2^+2Fc^2^)/3'
_refine_ls_weighting_scheme calc
_refine_ls_wR_factor_gt 0.084
_refine_ls_wR_factor_ref 0.086
_reflns_number_gt 7240
_reflns_number_total 7635
_reflns_threshold_expression I>2\s(I)
_cod_data_source_file b717198f.txt
_cod_data_source_block (m-tol)3PAu(SC(OMe)=NC6H5)
_cod_original_sg_symbol_H-M ' P -1'
_cod_database_code 7201853

loop_
_symmetry_equiv_pos_as_xyz
'x, y, z'
'-x, -y, -z'

loop_
_atom_site_label
_atom_site_type_symbol
_atom_site_fract_x
_atom_site_fract_y
_atom_site_fract_z
_atom_site_U_iso_or_equiv
_atom_site_adp_type
_atom_site_occupancy
_atom_site_symmetry_multiplicity
_atom_site_calc_flag
_atom_site_refinement_flags
_atom_site_disorder_assembly
_atom_site_disorder_group
Au Au 0.170523(18) 0.035480(15) 0.240302(11) 0.02643(5) Uani 1 1 d . . .
S1 S 0.34565(13) 0.18811(12) 0.21158(9) 0.0382(3) Uani 1 1 d . . .
P1 P 0.03757(12) -0.14370(10) 0.27398(7) 0.0254(2) Uani 1 1 d . . .
O1 O 0.3655(5) 0.4144(4) 0.0999(3) 0.0533(10) Uani 1 1 d . . .
N1 N 0.1171(5) 0.3924(4) 0.1515(3) 0.0375(9) Uani 1 1 d . . .
C1 C 0.2558(6) 0.3433(4) 0.1525(3) 0.0352(9) Uani 1 1 d . . .
C2 C -0.0016(5) 0.3293(4) 0.2076(3) 0.0324(9) Uani 1 1 d . . .
C3 C -0.0236(6) 0.3224(6) 0.3006(4) 0.0457(12) Uani 1 1 d . . .
H3 H 0.0478 0.3544 0.3279 0.055 Uiso 1 1 calc R . .
C4 C -0.1494(7) 0.2692(7) 0.3535(4) 0.0599(17) Uani 1 1 d . . .
H4 H -0.1628 0.2656 0.4164 0.072 Uiso 1 1 calc R . .
C5 C -0.2545(7) 0.2217(6) 0.3156(5) 0.0609(18) Uani 1 1 d . . .
H5 H -0.3393 0.1846 0.3520 0.073 Uiso 1 1 calc R . .
C6 C -0.2348(6) 0.2290(6) 0.2241(5) 0.0584(17) Uani 1 1 d . . .
H6 H -0.3076 0.1975 0.1976 0.070 Uiso 1 1 calc R . .
C7 C -0.1103(6) 0.2814(5) 0.1700(4) 0.0455(12) Uani 1 1 d . . .
H7 H -0.0987 0.2849 0.1072 0.055 Uiso 1 1 calc R . .
C8 C 0.3122(8) 0.5476(6) 0.0490(5) 0.068(2) Uani 1 1 d . . .
H8A H 0.3986 0.5906 0.0137 0.102 Uiso 1 1 calc R . .
H8B H 0.2631 0.5990 0.0912 0.102 Uiso 1 1 calc R . .
H8C H 0.2390 0.5426 0.0079 0.102 Uiso 1 1 calc R . .
C9 C 0.1653(5) -0.2952(4) 0.3121(3) 0.0285(8) Uani 1 1 d . . .
C10 C 0.1315(6) -0.3957(5) 0.3902(4) 0.0441(12) Uani 1 1 d . . .
H10 H 0.0381 -0.3884 0.4264 0.053 Uiso 1 1 calc R . .
C11 C 0.2391(7) -0.5072(5) 0.4135(4) 0.0539(15) Uani 1 1 d . . .
H11 H 0.2177 -0.5753 0.4664 0.065 Uiso 1 1 calc R . .
C12 C 0.3766(7) -0.5204(5) 0.3606(4) 0.0495(13) Uani 1 1 d . . .
H12 H 0.4468 -0.5972 0.3777 0.059 Uiso 1 1 calc R . .
C13 C 0.4115(6) -0.4215(5) 0.2829(4) 0.0447(12) Uani 1 1 d . . .
C14 C 0.3051(5) -0.3085(5) 0.2589(3) 0.0359(10) Uani 1 1 d . . .
H14 H 0.3277 -0.2403 0.2063 0.043 Uiso 1 1 calc R . .
C15 C -0.0507(5) -0.1663(4) 0.1790(3) 0.0266(8) Uani 1 1 d . . .
C16 C -0.0450(5) -0.2884(5) 0.1591(3) 0.0332(9) Uani 1 1 d . . .
H16 H 0.0072 -0.3650 0.1956 0.040 Uiso 1 1 calc R . .
C17 C -0.1162(6) -0.2977(5) 0.0855(4) 0.0435(11) Uani 1 1 d . . .
H17 H -0.1102 -0.3804 0.0714 0.052 Uiso 1 1 calc R . .
C18 C -0.1961(6) -0.1861(6) 0.0325(3) 0.0424(11) Uani 1 1 d . . .
H18 H -0.2454 -0.1940 -0.0167 0.051 Uiso 1 1 calc R . .
C19 C -0.2043(6) -0.0618(5) 0.0513(3) 0.0369(10) Uani 1 1 d . . .
C20 C -0.1277(5) -0.0532(4) 0.1231(3) 0.0330(9) Uani 1 1 d . . .
H20 H -0.1273 0.0306 0.1345 0.040 Uiso 1 1 calc R . .
C21 C -0.1147(5) -0.1431(4) 0.3655(3) 0.0262(8) Uani 1 1 d . . .
C22 C -0.0789(5) -0.1177(4) 0.4456(3) 0.0310(8) Uani 1 1 d . . .
H22 H 0.0214 -0.1025 0.4509 0.037 Uiso 1 1 calc R . .
C23 C -0.1915(5) -0.1151(5) 0.5174(3) 0.0340(9) Uani 1 1 d . . .
H23 H -0.1671 -0.1001 0.5719 0.041 Uiso 1 1 calc R . .
C24 C -0.3397(5) -0.1344(4) 0.5087(3) 0.0332(9) Uani 1 1 d . . .
H24 H -0.4159 -0.1301 0.5571 0.040 Uiso 1 1 calc R . .
C25 C -0.3783(5) -0.1600(4) 0.4300(3) 0.0313(9) Uani 1 1 d . . .
C26 C -0.2641(5) -0.1650(4) 0.3587(3) 0.0288(8) Uani 1 1 d . . .
H26 H -0.2882 -0.1833 0.3052 0.035 Uiso 1 1 calc R . .
C27 C 0.5624(7) -0.4322(7) 0.2262(5) 0.068(2) Uani 1 1 d . . .
H27A H 0.6454 -0.4355 0.2630 0.101 Uiso 1 1 calc R . .
H27B H 0.5653 -0.3552 0.1738 0.101 Uiso 1 1 calc R . .
H27C H 0.5738 -0.5129 0.2051 0.101 Uiso 1 1 calc R . .
C28 C -0.2922(7) 0.0607(6) -0.0057(4) 0.0514(14) Uani 1 1 d . . .
H28A H -0.3735 0.0962 0.0331 0.077 Uiso 1 1 calc R . .
H28B H -0.3363 0.0367 -0.0534 0.077 Uiso 1 1 calc R . .
H28C H -0.2231 0.1277 -0.0333 0.077 Uiso 1 1 calc R . .
C29 C -0.5395(6) -0.1831(6) 0.4215(4) 0.0482(13) Uani 1 1 d . . .
H29A H -0.6082 -0.1560 0.4697 0.072 Uiso 1 1 calc R . .
H29B H -0.5429 -0.2772 0.4270 0.072 Uiso 1 1 calc R . .
H29C H -0.5711 -0.1311 0.3623 0.072 Uiso 1 1 calc R . .

loop_
_atom_site_aniso_label
_atom_site_aniso_U_11
_atom_site_aniso_U_22
_atom_site_aniso_U_33
_atom_site_aniso_U_23
_atom_site_aniso_U_13
_atom_site_aniso_U_12
Au 0.02612(8) 0.02286(8) 0.02949(8) -0.00571(5) -0.00176(5) -0.00275(5)
S1 0.0265(5) 0.0332(5) 0.0530(7) -0.0042(5) -0.0057(5) -0.0085(4)
P1 0.0250(5) 0.0222(4) 0.0283(5) -0.0059(4) -0.0028(4) -0.0017(4)
O1 0.048(2) 0.0317(17) 0.069(3) -0.0023(17) 0.0238(19) -0.0127(16)
N1 0.036(2) 0.0311(19) 0.041(2) -0.0040(16) 0.0030(16) -0.0027(16)
C1 0.038(2) 0.025(2) 0.041(2) -0.0081(17) 0.0070(19) -0.0081(18)
C2 0.030(2) 0.0195(18) 0.044(2) -0.0022(16) -0.0079(18) 0.0033(15)
C3 0.034(3) 0.057(3) 0.042(3) -0.003(2) -0.007(2) -0.008(2)
C4 0.042(3) 0.070(4) 0.047(3) 0.007(3) 0.005(2) 0.007(3)
C5 0.031(3) 0.041(3) 0.100(5) -0.009(3) 0.017(3) -0.005(2)
C6 0.028(3) 0.051(3) 0.108(6) -0.041(4) 0.002(3) -0.007(2)
C7 0.037(3) 0.044(3) 0.061(3) -0.025(3) -0.008(2) 0.000(2)
C8 0.069(4) 0.032(3) 0.083(5) 0.005(3) 0.029(4) -0.009(3)
C9 0.028(2) 0.0207(17) 0.037(2) -0.0067(15) -0.0051(16) -0.0028(15)
C10 0.043(3) 0.027(2) 0.051(3) 0.001(2) 0.005(2) 0.002(2)
C11 0.055(3) 0.027(2) 0.062(4) 0.010(2) 0.006(3) 0.002(2)
C12 0.046(3) 0.028(2) 0.067(4) -0.004(2) -0.005(3) 0.004(2)
C13 0.040(3) 0.035(2) 0.058(3) -0.016(2) -0.001(2) 0.005(2)
C14 0.033(2) 0.030(2) 0.041(2) -0.0052(18) 0.0026(18) -0.0038(18)
C15 0.0265(19) 0.0253(18) 0.0257(18) -0.0050(14) 0.0012(14) -0.0013(15)
C16 0.034(2) 0.031(2) 0.034(2) -0.0090(17) -0.0006(17) -0.0041(17)
C17 0.055(3) 0.038(2) 0.044(3) -0.019(2) -0.001(2) -0.012(2)
C18 0.046(3) 0.054(3) 0.032(2) -0.017(2) -0.006(2) -0.007(2)
C19 0.038(2) 0.038(2) 0.031(2) -0.0038(18) -0.0044(18) -0.0016(19)
C20 0.038(2) 0.029(2) 0.032(2) -0.0102(17) -0.0001(18) -0.0034(18)
C21 0.0252(19) 0.0231(17) 0.0286(19) -0.0056(14) -0.0038(15) 0.0021(14)
C22 0.028(2) 0.033(2) 0.033(2) -0.0104(17) -0.0037(16) -0.0022(17)
C23 0.036(2) 0.037(2) 0.032(2) -0.0130(18) -0.0022(17) -0.0060(19)
C24 0.033(2) 0.033(2) 0.033(2) -0.0121(17) 0.0033(17) -0.0025(18)
C25 0.033(2) 0.0246(19) 0.038(2) -0.0115(16) -0.0006(17) -0.0039(16)
C26 0.027(2) 0.0293(19) 0.032(2) -0.0102(16) -0.0042(16) -0.0037(16)
C27 0.039(3) 0.054(4) 0.091(5) -0.005(3) 0.015(3) 0.009(3)
C28 0.059(4) 0.053(3) 0.037(3) -0.002(2) -0.013(2) 0.003(3)
C29 0.031(2) 0.067(4) 0.050(3) -0.022(3) -0.001(2) -0.009(2)

loop_
_atom_type_symbol
_atom_type_description
_atom_type_scat_dispersion_real
_atom_type_scat_dispersion_imag
_atom_type_scat_source
C C 0.0033 0.0016 'International Tables Vol C Tables 4.2.6.8 and 6.1.1.4'
H H 0.0000 0.0000 'International Tables Vol C Tables 4.2.6.8 and 6.1.1.4'
Au Au -2.0133 8.8022 'International Tables Vol C Tables 4.2.6.8 and 6.1.1.4'
N N 0.0061 0.0033 'International Tables Vol C Tables 4.2.6.8 and 6.1.1.4'
O O 0.0106 0.0060 'International Tables Vol C Tables 4.2.6.8 and 6.1.1.4'
P P 0.1023 0.0942 'International Tables Vol C Tables 4.2.6.8 and 6.1.1.4'
S S 0.1246 0.1234 'International Tables Vol C Tables 4.2.6.8 and 6.1.1.4'

loop_
_geom_angle_atom_site_label_1
_geom_angle_atom_site_label_2
_geom_angle_atom_site_label_3
_geom_angle
_geom_angle_site_symmetry_1
_geom_angle_site_symmetry_3
_geom_angle_publ_flag
P1 Au S1 169.14(4) . . ?
C1 S1 Au 107.62(16) . . ?
C9 P1 C15 105.67(19) . . ?
C9 P1 C21 106.1(2) . . ?
C15 P1 C21 105.98(19) . . ?
C9 P1 Au 109.69(14) . . ?
C15 P1 Au 114.99(14) . . ?
C21 P1 Au 113.71(14) . . ?
C1 O1 C8 115.5(4) . . ?
C1 N1 C2 123.4(4) . . ?
N1 C1 O1 119.8(4) . . ?
N1 C1 S1 132.1(4) . . ?
O1 C1 S1 108.1(3) . . ?
C7 C2 N1 120.3(5) . . ?
C7 C2 C3 117.8(5) . . ?
N1 C2 C3 121.7(4) . . ?
C4 C3 C2 120.7(5) . . ?
C4 C3 H3 119.7 . . ?
C2 C3 H3 119.7 . . ?
C5 C4 C3 120.7(6) . . ?
C5 C4 H4 119.6 . . ?
C3 C4 H4 119.6 . . ?
C6 C5 C4 119.1(6) . . ?
C6 C5 H5 120.5 . . ?
C4 C5 H5 120.5 . . ?
C5 C6 C7 121.3(6) . . ?
C5 C6 H6 119.4 . . ?
C7 C6 H6 119.4 . . ?
C2 C7 C6 120.4(6) . . ?
C2 C7 H7 119.8 . . ?
C6 C7 H7 119.8 . . ?
O1 C8 H8A 109.5 . . ?
O1 C8 H8B 109.5 . . ?
H8A C8 H8B 109.5 . . ?
O1 C8 H8C 109.5 . . ?
H8A C8 H8C 109.5 . . ?
H8B C8 H8C 109.5 . . ?
C14 C9 C10 119.7(4) . . ?
C14 C9 P1 116.8(3) . . ?
C10 C9 P1 123.5(4) . . ?
C9 C10 C11 118.5(5) . . ?
C9 C10 H10 120.7 . . ?
C11 C10 H10 120.7 . . ?
C12 C11 C10 121.6(5) . . ?
C12 C11 H11 119.2 . . ?
C10 C11 H11 119.2 . . ?
C11 C12 C13 120.4(5) . . ?
C11 C12 H12 119.8 . . ?
C13 C12 H12 119.8 . . ?
C12 C13 C14 118.6(5) . . ?
C12 C13 C27 121.1(5) . . ?
C14 C13 C27 120.2(5) . . ?
C9 C14 C13 121.1(5) . . ?
C9 C14 H14 119.4 . . ?
C13 C14 H14 119.4 . . ?
C20 C15 C16 119.0(4) . . ?
C20 C15 P1 117.5(3) . . ?
C16 C15 P1 123.5(3) . . ?
C17 C16 C15 120.1(4) . . ?
C17 C16 H16 120.0 . . ?
C15 C16 H16 120.0 . . ?
C16 C17 C18 120.5(5) . . ?
C16 C17 H17 119.8 . . ?
C18 C17 H17 119.8 . . ?
C17 C18 C19 120.7(4) . . ?
C17 C18 H18 119.6 . . ?
C19 C18 H18 119.6 . . ?
C20 C19 C18 118.1(4) . . ?
C20 C19 C28 120.7(5) . . ?
C18 C19 C28 121.2(5) . . ?
C19 C20 C15 121.6(4) . . ?
C19 C20 H20 119.2 . . ?
C15 C20 H20 119.2 . . ?
C26 C21 C22 119.3(4) . . ?
C26 C21 P1 123.0(3) . . ?
C22 C21 P1 117.6(3) . . ?
C23 C22 C21 120.0(4) . . ?
C23 C22 H22 120.0 . . ?
C21 C22 H22 120.0 . . ?
C24 C23 C22 119.9(4) . . ?
C24 C23 H23 120.1 . . ?
C22 C23 H23 120.1 . . ?
C25 C24 C23 121.4(4) . . ?
C25 C24 H24 119.3 . . ?
C23 C24 H24 119.3 . . ?
C24 C25 C26 118.6(4) . . ?
C24 C25 C29 121.1(4) . . ?
C26 C25 C29 120.3(4) . . ?
C21 C26 C25 120.9(4) . . ?
C21 C26 H26 119.6 . . ?
C25 C26 H26 119.6 . . ?
C13 C27 H27A 109.5 . . ?
C13 C27 H27B 109.5 . . ?
H27A C27 H27B 109.5 . . ?
C13 C27 H27C 109.5 . . ?
H27A C27 H27C 109.5 . . ?
H27B C27 H27C 109.5 . . ?
C19 C28 H28A 109.5 . . ?
C19 C28 H28B 109.5 . . ?
H28A C28 H28B 109.5 . . ?
C19 C28 H28C 109.5 . . ?
H28A C28 H28C 109.5 . . ?
H28B C28 H28C 109.5 . . ?
C25 C29 H29A 109.5 . . ?
C25 C29 H29B 109.5 . . ?
H29A C29 H29B 109.5 . . ?
C25 C29 H29C 109.5 . . ?
H29A C29 H29C 109.5 . . ?
H29B C29 H29C 109.5 . . ?

loop_
_geom_bond_atom_site_label_1
_geom_bond_atom_site_label_2
_geom_bond_distance
_geom_bond_site_symmetry_2
_geom_bond_publ_flag
Au P1 2.2635(11) . ?
Au S1 2.3026(12) . ?
S1 C1 1.761(5) . ?
P1 C9 1.812(4) . ?
P1 C15 1.809(4) . ?
P1 C21 1.813(4) . ?
O1 C1 1.351(6) . ?
O1 C8 1.445(7) . ?
N1 C1 1.261(6) . ?
N1 C2 1.392(6) . ?
C2 C7 1.390(7) . ?
C2 C3 1.388(7) . ?
C3 C4 1.381(8) . ?
C3 H3 0.9400 . ?
C4 C5 1.366(10) . ?
C4 H4 0.9400 . ?
C5 C6 1.363(10) . ?
C5 H5 0.9400 . ?
C6 C7 1.376(8) . ?
C6 H6 0.9400 . ?
C7 H7 0.9400 . ?
C8 H8A 0.9700 . ?
C8 H8B 0.9700 . ?
C8 H8C 0.9700 . ?
C9 C14 1.401(6) . ?
C9 C10 1.391(6) . ?
C10 C11 1.392(7) . ?
C10 H10 0.9400 . ?
C11 C12 1.383(8) . ?
C11 H11 0.9400 . ?
C12 C13 1.381(8) . ?
C12 H12 0.9400 . ?
C13 C14 1.397(7) . ?
C13 C27 1.503(8) . ?
C14 H14 0.9400 . ?
C15 C20 1.401(6) . ?
C15 C16 1.384(6) . ?
C16 C17 1.383(7) . ?
C16 H16 0.9400 . ?
C17 C18 1.384(7) . ?
C17 H17 0.9400 . ?
C18 C19 1.396(7) . ?
C18 H18 0.9400 . ?
C19 C20 1.385(6) . ?
C19 C28 1.511(7) . ?
C20 H20 0.9400 . ?
C21 C26 1.393(6) . ?
C21 C22 1.398(6) . ?
C22 C23 1.386(6) . ?
C22 H22 0.9400 . ?
C23 C24 1.382(6) . ?
C23 H23 0.9400 . ?
C24 C25 1.386(6) . ?
C24 H24 0.9400 . ?
C25 C26 1.394(6) . ?
C25 C29 1.506(7) . ?
C26 H26 0.9400 . ?
C27 H27A 0.9700 . ?
C27 H27B 0.9700 . ?
C27 H27C 0.9700 . ?
C28 H28A 0.9700 . ?
C28 H28B 0.9700 . ?
C28 H28C 0.9700 . ?
C29 H29A 0.9700 . ?
C29 H29B 0.9700 . ?
C29 H29C 0.9700 . ?
